data_7002513
loop_
_publ_author_name
'Blagg, Robin J.'
'Adams, Christopher J.'
'Charmant, Jonathan P. H.'
'Connelly, Neil G.'
'Haddow, Mairi F.'
'Hamilton, Alex'
'Knight, James'
'Orpen, A. Guy'
'Ridgway, Benjamin M.'

_publ_section_title
;
 A novel route to rhodaboratranes [Rh(CO)(PR3){B(taz)3}]+via the redox
 activation of scorpionate complexes [RhLL&#x2032;Tt]
;
_journal_issue 40
_journal_name_full 'Dalton Transactions'
_journal_page_first 8724
_journal_page_last 8736
_journal_paper_doi 10.1039/b910108j
_journal_year 2009
_chemical_formula_moiety '2(C51 H55 B N9 O6 P2 Rh S3), 3(C H2 Cl2) '
_chemical_formula_sum 'C105 H116 B2 Cl6 N18 O12 P4 Rh2 S6'
_chemical_formula_weight 2578.54
_chemical_name_systematic
;
?
;
_space_group_IT_number 2
_symmetry_cell_setting triclinic
_symmetry_space_group_name_Hall '-P 1'
_symmetry_space_group_name_H-M 'P -1'
_atom_sites_solution_hydrogens geom
_atom_sites_solution_primary direct
_atom_sites_solution_secondary difmap
_audit_creation_method SHELXL-97
_cell_angle_alpha 102.89(3)
_cell_angle_beta 91.48(3)
_cell_angle_gamma 94.73(3)
_cell_formula_units_Z 1
_cell_length_a 10.309(2)
_cell_length_b 14.935(3)
_cell_length_c 19.807(4)
_cell_measurement_reflns_used 2588
_cell_measurement_temperature 173(2)
_cell_measurement_theta_max 20.28
_cell_measurement_theta_min 2.27
_cell_volume 2959.5(11)
_computing_cell_refinement 'Bruker SMART'
_computing_data_collection 'Bruker SMART'
_computing_data_reduction 'Bruker SAINT'
_computing_molecular_graphics 'Bruker SHELXTL'
_computing_publication_material 'Bruker SHELXTL'
_computing_structure_refinement 'SHELXL-97 (Sheldrick, 1997)'
_computing_structure_solution 'SHELXS-97 (Sheldrick, 1990)'
_diffrn_ambient_temperature 173(2)
_diffrn_detector_area_resol_mean 8.2
_diffrn_measured_fraction_theta_full 0.984
_diffrn_measured_fraction_theta_max 0.984
_diffrn_measurement_device_type 'CCD area detector'
_diffrn_measurement_method '\w scans'
_diffrn_radiation_monochromator graphite
_diffrn_radiation_source 'fine-focus sealed tube'
_diffrn_radiation_type MoK\a
_diffrn_radiation_wavelength 0.71073
_diffrn_reflns_av_R_equivalents 0.0000
_diffrn_reflns_av_sigmaI/netI 0.3239
_diffrn_reflns_limit_h_max 13
_diffrn_reflns_limit_h_min -13
_diffrn_reflns_limit_k_max 18
_diffrn_reflns_limit_k_min -19
_diffrn_reflns_limit_l_max 25
_diffrn_reflns_limit_l_min 0
_diffrn_reflns_number 29160
_diffrn_reflns_theta_full 27.53
_diffrn_reflns_theta_max 27.53
_diffrn_reflns_theta_min 1.40
_exptl_absorpt_coefficient_mu 0.639
_exptl_absorpt_correction_T_max 0.87
_exptl_absorpt_correction_T_min 0.78
_exptl_absorpt_correction_type multi-scan
_exptl_absorpt_process_details 'SADABS (Sheldrick, 2003)'
_exptl_crystal_colour Yellow
_exptl_crystal_density_diffrn 1.447
_exptl_crystal_density_method 'not measured'
_exptl_crystal_description Block
_exptl_crystal_F_000 1326
_exptl_crystal_size_max 0.35
_exptl_crystal_size_mid 0.28
_exptl_crystal_size_min 0.2
_refine_diff_density_max 4.537
_refine_diff_density_min -2.657
_refine_diff_density_rms 0.253
_refine_ls_extinction_method none
_refine_ls_goodness_of_fit_ref 0.978
_refine_ls_hydrogen_treatment constr
_refine_ls_matrix_type full
_refine_ls_number_parameters 721
_refine_ls_number_reflns 29161
_refine_ls_number_restraints 8
_refine_ls_restrained_S_all 0.980
_refine_ls_R_factor_all 0.2733
_refine_ls_R_factor_gt 0.1098
_refine_ls_shift/su_max 0.001
_refine_ls_shift/su_mean 0.000
_refine_ls_structure_factor_coef Fsqd
_refine_ls_weighting_details 'calc w=1/[\s^2^(Fo^2^)+(0.1282P)^2^+0.0000P] where P=(Fo^2^+2Fc^2^)/3'
_refine_ls_weighting_scheme calc
_refine_ls_wR_factor_gt 0.2278
_refine_ls_wR_factor_ref 0.2990
_reflns_number_gt 10919
_reflns_number_total 29161
_reflns_threshold_expression >2sigma(I)
_cod_data_source_file b910108j.txt
_cod_data_source_block 10
_cod_depositor_comments
;
The following automatic conversions were performed:
'_symmetry_cell_setting' value 'Triclinic' changed to 'triclinic'
according to '/home/saulius/struct/CIF-dictionaries/cif_core.dic'
dictionary named 'cif_core.dic' version 2.4.1 from
2010-06-29.

'_exptl_absorpt_correction_type' value 'Multi-scan' changed
to 'multi-scan' according to
'/home/saulius/struct/CIF-dictionaries/cif_core.dic' dictionary named
'cif_core.dic' version 2.4.1 from 2010-06-29.

Automatic conversion script
Id: cif_fix_enum 1527 2010-12-29 10:47:43Z saulius 
;
_cod_original_cell_volume 2959.8(10)
_cod_database_code 7002513

loop_
_symmetry_equiv_pos_as_xyz
'x, y, z'
'-x, -y, -z'

loop_
_atom_site_label
_atom_site_type_symbol
_atom_site_fract_x
_atom_site_fract_y
_atom_site_fract_z
_atom_site_U_iso_or_equiv
_atom_site_adp_type
_atom_site_occupancy
_atom_site_symmetry_multiplicity
_atom_site_calc_flag
_atom_site_refinement_flags
_atom_site_disorder_assembly
_atom_site_disorder_group
Rh1 Rh 0.96353(6) 0.54820(5) 0.73423(4) 0.0279(2) Uani 1 1 d . . .
S1 S 0.99617(19) 0.48419(14) 0.61413(11) 0.0313(5) Uani 1 1 d . . .
S2 S 1.1236(2) 0.46695(14) 0.77945(12) 0.0346(5) Uani 1 1 d . . .
S3 S 0.6628(2) 0.19378(15) 0.62122(12) 0.0373(6) Uani 1 1 d . . .
P1 P 0.9015(2) 0.60136(16) 0.83892(12) 0.0327(6) Uani 1 1 d . . .
P2 P 0.87024(19) 0.65646(15) 0.69815(11) 0.0281(5) Uani 1 1 d . . .
O1 O 0.8960(5) 0.5379(4) 0.8971(3) 0.0398(15) Uani 1 1 d . . .
O2 O 0.7524(5) 0.6289(4) 0.8379(3) 0.0359(14) Uani 1 1 d . . .
O3 O 0.9743(5) 0.6884(4) 0.8917(3) 0.0387(15) Uani 1 1 d . . .
O4 O 0.9269(5) 0.6924(4) 0.6331(3) 0.0310(14) Uani 1 1 d . . .
O5 O 0.8683(5) 0.7494(4) 0.7561(3) 0.0338(14) Uani 1 1 d . . .
O6 O 0.7231(4) 0.6400(4) 0.6643(3) 0.0354(14) Uani 1 1 d . . .
N1 N 1.0877(6) 0.3157(4) 0.6245(3) 0.0261(15) Uani 1 1 d . . .
N2 N 1.1920(6) 0.2644(4) 0.5998(3) 0.0304(16) Uani 1 1 d . . .
N3 N 1.1983(6) 0.3912(4) 0.5599(4) 0.0343(18) Uani 1 1 d . . .
N4 N 1.0344(6) 0.2817(4) 0.7409(3) 0.0248(15) Uani 1 1 d . . .
N5 N 1.0275(7) 0.2034(5) 0.7690(4) 0.0368(18) Uani 1 1 d . . .
N6 N 1.1177(7) 0.3248(5) 0.8451(3) 0.0377(19) Uani 1 1 d . . .
N7 N 0.9294(6) 0.1773(4) 0.6304(3) 0.0250(15) Uani 1 1 d . . .
N8 N 1.0143(6) 0.1064(4) 0.6181(3) 0.0287(16) Uani 1 1 d . . .
N9 N 0.8104(6) 0.0480(4) 0.5883(3) 0.0278(16) Uani 1 1 d . . .
B1 B 0.9754(8) 0.2763(6) 0.6666(5) 0.029(2) Uani 1 1 d . . .
H1 H 0.9021 0.3145 0.6695 0.034 Uiso 1 1 calc R . .
C1 C 1.0963(7) 0.3956(5) 0.6011(4) 0.028(2) Uani 1 1 d . . .
C2 C 1.2573(7) 0.3119(6) 0.5614(5) 0.036(2) Uani 1 1 d . . .
C3 C 1.3737(8) 0.2812(6) 0.5209(5) 0.053(3) Uani 1 1 d . . .
H3A H 1.4016 0.2273 0.5337 0.080 Uiso 1 1 calc R . .
H3B H 1.4433 0.3297 0.5310 0.080 Uiso 1 1 calc R . .
H3C H 1.3504 0.2671 0.4722 0.080 Uiso 1 1 calc R . .
C4 C 1.2359(8) 0.4582(6) 0.5149(5) 0.046(2) Uani 1 1 d . . .
H4A H 1.2719 0.4253 0.4727 0.055 Uiso 1 1 calc R . .
H4B H 1.1587 0.4847 0.5020 0.055 Uiso 1 1 calc R . .
C5 C 1.3323(9) 0.5326(6) 0.5514(5) 0.060(3) Uani 1 1 d . . .
H5A H 1.2947 0.5677 0.5916 0.090 Uiso 1 1 calc R . .
H5B H 1.3574 0.5722 0.5210 0.090 Uiso 1 1 calc R . .
H5C H 1.4076 0.5063 0.5655 0.090 Uiso 1 1 calc R . .
C6 C 1.0852(7) 0.3560(6) 0.7861(4) 0.030(2) Uani 1 1 d . . .
C7 C 1.0787(8) 0.2347(6) 0.8325(5) 0.039(2) Uani 1 1 d . . .
C8 C 1.0954(11) 0.1718(7) 0.8819(5) 0.073(4) Uani 1 1 d . . .
H8A H 1.0710 0.2017 0.9273 0.109 Uiso 1 1 calc R . .
H8B H 1.1848 0.1587 0.8840 0.109 Uiso 1 1 calc R . .
H8C H 1.0410 0.1153 0.8659 0.109 Uiso 1 1 calc R . .
C9 C 1.1825(10) 0.3855(6) 0.9080(5) 0.054(3) Uani 1 1 d . . .
H9A H 1.1688 0.3566 0.9469 0.065 Uiso 1 1 calc R . .
H9B H 1.1426 0.4433 0.9180 0.065 Uiso 1 1 calc R . .
C10 C 1.3281(10) 0.4055(8) 0.9015(5) 0.072(3) Uani 1 1 d . . .
H10A H 1.3706 0.3504 0.9003 0.108 Uiso 1 1 calc R . .
H10B H 1.3624 0.4527 0.9405 0.108 Uiso 1 1 calc R . .
H10C H 1.3430 0.4261 0.8595 0.108 Uiso 1 1 calc R . .
C11 C 0.8037(7) 0.1407(6) 0.6134(4) 0.030(2) Uani 1 1 d . . .
C12 C 0.9398(7) 0.0318(5) 0.5924(4) 0.0243(18) Uani 1 1 d . . .
C13 C 0.9857(8) -0.0625(5) 0.5724(4) 0.039(2) Uani 1 1 d . . .
H13A H 0.9781 -0.0839 0.5229 0.058 Uiso 1 1 calc R . .
H13B H 0.9334 -0.1040 0.5935 0.058 Uiso 1 1 calc R . .
H13C H 1.0752 -0.0603 0.5879 0.058 Uiso 1 1 calc R . .
C14 C 0.7006(7) -0.0176(5) 0.5619(4) 0.034(2) Uani 1 1 d . . .
H14A H 0.6243 0.0015 0.5870 0.040 Uiso 1 1 calc R . .
H14B H 0.7179 -0.0774 0.5700 0.040 Uiso 1 1 calc R . .
C15 C 0.6729(9) -0.0265(6) 0.4869(4) 0.047(2) Uani 1 1 d . . .
H15A H 0.6641 0.0334 0.4781 0.071 Uiso 1 1 calc R . .
H15B H 0.5934 -0.0651 0.4727 0.071 Uiso 1 1 calc R . .
H15C H 0.7432 -0.0535 0.4613 0.071 Uiso 1 1 calc R . .
C16 C 0.8384(8) 0.4487(6) 0.8849(4) 0.034(2) Uani 1 1 d . . .
C17 C 0.7759(9) 0.4026(7) 0.8229(5) 0.052(3) Uani 1 1 d . . .
H17 H 0.7678 0.4320 0.7864 0.062 Uiso 1 1 calc R . .
C18 C 0.7252(9) 0.3117(7) 0.8158(5) 0.056(3) Uani 1 1 d . . .
H18 H 0.6822 0.2799 0.7745 0.067 Uiso 1 1 calc R . .
C19 C 0.7385(11) 0.2687(7) 0.8696(6) 0.071(3) Uani 1 1 d . . .
H19 H 0.7072 0.2072 0.8643 0.085 Uiso 1 1 calc R . .
C20 C 0.7994(12) 0.3177(7) 0.9322(5) 0.069(3) Uani 1 1 d . . .
H20 H 0.8050 0.2887 0.9690 0.083 Uiso 1 1 calc R . .
C21 C 0.8516(9) 0.4077(6) 0.9412(5) 0.049(3) Uani 1 1 d . . .
H21 H 0.8935 0.4396 0.9828 0.059 Uiso 1 1 calc R . .
C22 C 0.6835(8) 0.6657(7) 0.8925(4) 0.039(2) Uani 1 1 d . . .
C23 C 0.5833(9) 0.6089(7) 0.9112(5) 0.051(3) Uani 1 1 d . . .
H23 H 0.5671 0.5471 0.8889 0.061 Uiso 1 1 calc R . .
C24 C 0.5092(13) 0.6499(11) 0.9651(7) 0.087(4) Uani 1 1 d . . .
H24 H 0.4420 0.6132 0.9786 0.104 Uiso 1 1 calc R . .
C25 C 0.5278(12) 0.7402(11) 0.9996(6) 0.075(4) Uani 1 1 d . . .
H25 H 0.4764 0.7632 1.0363 0.090 Uiso 1 1 calc R . .
C26 C 0.6245(11) 0.7964(10) 0.9791(6) 0.079(4) Uani 1 1 d . . .
H26 H 0.6382 0.8587 1.0006 0.094 Uiso 1 1 calc R . .
C27 C 0.7013(9) 0.7575(8) 0.9252(5) 0.062(3) Uani 1 1 d . . .
H27 H 0.7667 0.7949 0.9109 0.075 Uiso 1 1 calc R . .
C28 C 1.0871(8) 0.7406(6) 0.8790(4) 0.037(2) Uani 1 1 d . . .
C29 C 1.2040(8) 0.7013(6) 0.8695(4) 0.041(2) Uani 1 1 d . . .
H29 H 1.2076 0.6393 0.8698 0.049 Uiso 1 1 calc R . .
C30 C 1.3190(9) 0.7554(7) 0.8593(5) 0.055(3) Uani 1 1 d . . .
H30 H 1.3988 0.7305 0.8536 0.066 Uiso 1 1 calc R . .
C31 C 1.3069(11) 0.8478(8) 0.8583(5) 0.069(3) Uani 1 1 d . . .
H31 H 1.3800 0.8848 0.8513 0.083 Uiso 1 1 calc R . .
C32 C 1.1920(11) 0.8840(7) 0.8673(6) 0.071(3) Uani 1 1 d . . .
H32 H 1.1870 0.9459 0.8673 0.086 Uiso 1 1 calc R . .
C33 C 1.0818(9) 0.8307(6) 0.8763(5) 0.047(2) Uani 1 1 d . . .
H33 H 1.0024 0.8563 0.8807 0.056 Uiso 1 1 calc R . .
C34 C 1.0619(7) 0.7177(5) 0.6246(4) 0.033(2) Uani 1 1 d . . .
C35 C 1.1534(8) 0.7430(6) 0.6790(4) 0.036(2) Uani 1 1 d . . .
H35 H 1.1327 0.7402 0.7239 0.043 Uiso 1 1 calc R . .
C36 C 1.2781(8) 0.7728(6) 0.6635(5) 0.050(3) Uani 1 1 d . . .
H36 H 1.3408 0.7913 0.6996 0.060 Uiso 1 1 calc R . .
C37 C 1.3131(9) 0.7764(6) 0.5991(5) 0.046(3) Uani 1 1 d . . .
H37 H 1.3976 0.7974 0.5912 0.056 Uiso 1 1 calc R . .
C38 C 1.2221(10) 0.7485(6) 0.5454(5) 0.053(3) Uani 1 1 d . . .
H38 H 1.2459 0.7481 0.5004 0.063 Uiso 1 1 calc R . .
C39 C 1.0949(8) 0.7208(5) 0.5575(4) 0.034(2) Uani 1 1 d . . .
H39 H 1.0323 0.7044 0.5211 0.041 Uiso 1 1 calc R . .
C40 C 0.8223(8) 0.8336(5) 0.7490(4) 0.034(2) Uani 1 1 d . . .
C41 C 0.9084(8) 0.9064(6) 0.7441(4) 0.037(2) Uani 1 1 d . . .
H41 H 0.9970 0.8988 0.7424 0.045 Uiso 1 1 calc R . .
C42 C 0.8650(12) 0.9931(7) 0.7418(5) 0.060(3) Uani 1 1 d . . .
H42 H 0.9247 1.0423 0.7391 0.072 Uiso 1 1 calc R . .
C43 C 0.7333(11) 1.0043(7) 0.7434(5) 0.062(3) Uani 1 1 d . . .
H43 H 0.7032 1.0604 0.7406 0.074 Uiso 1 1 calc R . .
C44 C 0.6467(11) 0.9304(7) 0.7493(6) 0.072(3) Uani 1 1 d . . .
H44 H 0.5581 0.9379 0.7504 0.086 Uiso 1 1 calc R . .
C45 C 0.6883(9) 0.8456(6) 0.7536(5) 0.057(3) Uani 1 1 d . . .
H45 H 0.6290 0.7978 0.7594 0.069 Uiso 1 1 calc R . .
C46 C 0.6297(7) 0.5729(6) 0.6804(4) 0.034(2) Uani 1 1 d . . .
C47 C 0.5182(8) 0.6060(6) 0.7096(4) 0.041(2) Uani 1 1 d . . .
H47 H 0.5081 0.6688 0.7186 0.049 Uiso 1 1 calc R . .
C48 C 0.4219(8) 0.5457(6) 0.7254(5) 0.049(3) Uani 1 1 d . . .
H48 H 0.3475 0.5676 0.7463 0.058 Uiso 1 1 calc R . .
C49 C 0.4364(9) 0.4528(7) 0.7102(5) 0.053(3) Uani 1 1 d . . .
H49 H 0.3710 0.4119 0.7206 0.064 Uiso 1 1 calc R . .
C50 C 0.5480(8) 0.4193(7) 0.6794(5) 0.054(3) Uani 1 1 d . . .
H50 H 0.5586 0.3565 0.6702 0.064 Uiso 1 1 calc R . .
C51 C 0.6450(8) 0.4821(6) 0.6623(5) 0.048(3) Uani 1 1 d . . .
H51 H 0.7177 0.4611 0.6390 0.057 Uiso 1 1 calc R . .
Cl1 Cl 0.3830(3) 0.2074(2) 0.76840(17) 0.0931(11) Uani 1 1 d . . .
Cl2 Cl 0.2872(3) 0.0157(2) 0.7173(2) 0.1086(14) Uani 1 1 d . . .
C52 C 0.3279(9) 0.1217(6) 0.6963(5) 0.056(3) Uani 1 1 d . . .
H52A H 0.3952 0.1146 0.6626 0.067 Uiso 1 1 calc R . .
H52B H 0.2520 0.1405 0.6750 0.067 Uiso 1 1 calc R . .
C53 C 0.7488(11) 0.0706(10) 0.9486(10) 0.100(10) Uani 0.50 1 d PDU A 1
H53A H 0.7748 0.1011 0.9120 0.120 Uiso 0.50 1 calc PR A 1
H53B H 0.7532 0.1179 0.9912 0.120 Uiso 0.50 1 calc PR A 1
Cl3 Cl 0.8626(8) -0.0007(4) 0.9568(4) 0.107(3) Uani 0.50 1 d PD A 1
Cl4 Cl 0.5899(8) 0.0308(5) 0.9315(5) 0.142(4) Uani 0.50 1 d PD . .

loop_
_atom_site_aniso_label
_atom_site_aniso_U_11
_atom_site_aniso_U_22
_atom_site_aniso_U_33
_atom_site_aniso_U_23
_atom_site_aniso_U_13
_atom_site_aniso_U_12
Rh1 0.0194(3) 0.0298(4) 0.0388(4) 0.0171(3) 0.0004(3) 0.0010(3)
S1 0.0290(12) 0.0310(13) 0.0406(13) 0.0194(11) 0.0059(10) 0.0103(10)
S2 0.0250(12) 0.0278(13) 0.0536(15) 0.0169(11) -0.0069(11) -0.0011(9)
S3 0.0217(11) 0.0414(14) 0.0522(15) 0.0170(12) 0.0002(10) 0.0045(10)
P1 0.0309(13) 0.0326(14) 0.0363(13) 0.0134(11) -0.0037(11) -0.0010(10)
P2 0.0202(11) 0.0316(13) 0.0357(13) 0.0149(11) 0.0006(10) 0.0014(10)
O1 0.039(4) 0.038(4) 0.047(4) 0.025(3) -0.009(3) -0.011(3)
O2 0.022(3) 0.054(4) 0.032(3) 0.011(3) 0.004(3) 0.000(3)
O3 0.050(4) 0.037(4) 0.033(3) 0.013(3) 0.005(3) 0.007(3)
O4 0.019(3) 0.038(4) 0.043(3) 0.027(3) 0.000(3) -0.002(2)
O5 0.021(3) 0.049(4) 0.042(3) 0.033(3) -0.004(3) 0.003(3)
O6 0.010(3) 0.051(4) 0.053(4) 0.027(3) 0.002(3) 0.002(3)
N1 0.023(4) 0.024(4) 0.035(4) 0.015(3) 0.003(3) -0.001(3)
N2 0.018(3) 0.036(4) 0.045(4) 0.022(4) 0.009(3) 0.008(3)
N3 0.030(4) 0.029(4) 0.053(5) 0.023(4) 0.024(4) 0.015(3)
N4 0.021(4) 0.020(4) 0.038(4) 0.016(3) 0.005(3) 0.000(3)
N5 0.040(4) 0.035(5) 0.041(5) 0.024(4) 0.006(4) -0.006(4)
N6 0.043(5) 0.043(5) 0.033(4) 0.023(4) -0.006(4) 0.001(4)
N7 0.016(3) 0.025(4) 0.038(4) 0.013(3) 0.002(3) 0.005(3)
N8 0.025(4) 0.021(4) 0.044(4) 0.015(3) -0.007(3) 0.005(3)
N9 0.018(4) 0.026(4) 0.041(4) 0.013(3) 0.004(3) -0.001(3)
B1 0.018(5) 0.038(6) 0.038(6) 0.027(5) 0.002(4) 0.003(4)
C1 0.020(4) 0.028(5) 0.045(5) 0.025(4) -0.003(4) 0.000(3)
C2 0.023(5) 0.034(5) 0.061(6) 0.027(5) 0.012(4) 0.005(4)
C3 0.036(6) 0.042(6) 0.091(8) 0.030(6) 0.024(6) 0.009(5)
C4 0.029(5) 0.053(6) 0.067(6) 0.038(6) 0.010(5) 0.008(5)
C5 0.037(6) 0.058(7) 0.096(8) 0.045(6) -0.008(6) 0.001(5)
C6 0.023(4) 0.029(5) 0.038(5) 0.008(4) -0.002(4) 0.005(4)
C7 0.032(5) 0.044(6) 0.047(6) 0.022(5) 0.012(5) -0.004(4)
C8 0.095(9) 0.074(8) 0.059(7) 0.045(6) -0.010(6) -0.017(7)
C9 0.084(8) 0.040(6) 0.040(6) 0.019(5) -0.016(6) -0.008(6)
C10 0.073(8) 0.081(9) 0.061(7) 0.024(6) -0.038(6) 0.000(7)
C11 0.016(4) 0.042(6) 0.032(5) 0.011(4) -0.010(4) -0.005(4)
C12 0.024(4) 0.022(5) 0.027(5) 0.007(4) 0.003(4) 0.001(4)
C13 0.032(5) 0.028(5) 0.059(6) 0.015(5) 0.000(4) 0.006(4)
C14 0.024(5) 0.030(5) 0.044(6) 0.004(4) 0.000(4) -0.002(4)
C15 0.046(6) 0.041(6) 0.052(6) 0.007(5) -0.003(5) -0.002(5)
C16 0.029(5) 0.041(6) 0.034(5) 0.012(5) 0.012(4) -0.002(4)
C17 0.042(6) 0.063(7) 0.051(6) 0.020(6) 0.010(5) -0.025(5)
C18 0.051(6) 0.067(8) 0.046(6) 0.010(6) 0.016(5) -0.016(6)
C19 0.086(9) 0.049(7) 0.072(8) 0.007(7) 0.037(7) -0.027(6)
C20 0.124(11) 0.039(7) 0.048(7) 0.020(6) 0.020(7) -0.010(7)
C21 0.067(7) 0.036(6) 0.043(6) 0.005(5) 0.016(5) 0.009(5)
C22 0.035(5) 0.057(7) 0.024(5) 0.010(5) -0.002(4) 0.010(5)
C23 0.039(6) 0.057(7) 0.063(7) 0.024(6) 0.017(5) 0.010(5)
C24 0.082(10) 0.112(12) 0.087(10) 0.063(9) 0.007(8) 0.021(9)
C25 0.063(9) 0.131(13) 0.038(7) 0.024(8) 0.006(6) 0.034(9)
C26 0.053(8) 0.115(11) 0.055(7) -0.007(7) -0.002(6) 0.004(8)
C27 0.029(6) 0.097(10) 0.051(7) -0.009(7) 0.007(5) 0.017(6)
C28 0.027(5) 0.038(6) 0.049(6) 0.026(5) -0.006(4) -0.013(4)
C29 0.035(5) 0.039(6) 0.052(6) 0.017(5) -0.005(5) -0.003(4)
C30 0.030(6) 0.070(8) 0.069(7) 0.025(6) 0.001(5) 0.001(5)
C31 0.060(8) 0.080(9) 0.075(8) 0.047(7) -0.026(6) -0.030(7)
C32 0.062(8) 0.042(7) 0.117(10) 0.038(7) -0.020(7) -0.007(6)
C33 0.035(5) 0.034(6) 0.074(7) 0.017(5) -0.006(5) 0.005(4)
C34 0.023(5) 0.032(5) 0.045(6) 0.017(4) -0.003(4) -0.003(4)
C35 0.039(5) 0.037(5) 0.039(5) 0.021(4) 0.008(4) 0.010(4)
C36 0.025(5) 0.047(6) 0.076(7) 0.014(6) -0.003(5) -0.002(4)
C37 0.028(5) 0.056(7) 0.067(7) 0.037(6) 0.014(5) -0.001(5)
C38 0.055(7) 0.053(7) 0.064(7) 0.035(6) 0.032(6) 0.013(5)
C39 0.041(5) 0.029(5) 0.034(5) 0.013(4) -0.001(4) 0.002(4)
C40 0.032(5) 0.024(5) 0.046(6) 0.006(4) 0.000(4) 0.012(4)
C41 0.037(5) 0.034(6) 0.043(5) 0.017(5) 0.011(4) -0.005(4)
C42 0.104(10) 0.036(6) 0.039(6) 0.018(5) 0.000(6) -0.019(6)
C43 0.071(8) 0.044(7) 0.075(8) 0.024(6) -0.001(7) 0.004(6)
C44 0.053(7) 0.055(8) 0.112(10) 0.023(7) 0.000(7) 0.026(6)
C45 0.046(6) 0.040(6) 0.091(8) 0.017(6) 0.014(6) 0.017(5)
C46 0.019(4) 0.045(6) 0.039(5) 0.016(5) -0.007(4) 0.000(4)
C47 0.035(5) 0.029(5) 0.055(6) 0.002(5) 0.015(5) -0.005(4)
C48 0.026(5) 0.041(6) 0.070(7) -0.005(5) -0.001(5) -0.003(5)
C49 0.036(6) 0.040(6) 0.085(8) 0.024(6) -0.001(5) -0.014(5)
C50 0.027(5) 0.050(7) 0.087(8) 0.026(6) 0.000(5) -0.001(5)
C51 0.020(5) 0.041(6) 0.083(7) 0.015(6) 0.006(5) 0.009(4)
Cl1 0.058(2) 0.101(3) 0.101(2) -0.010(2) 0.0033(18) -0.0157(18)
Cl2 0.079(2) 0.067(2) 0.196(4) 0.072(3) -0.031(2) -0.0020(18)
C52 0.039(6) 0.061(7) 0.075(7) 0.039(6) -0.022(5) -0.010(5)
C53 0.20(3) 0.061(16) 0.045(13) 0.041(12) -0.073(15) -0.040(17)
Cl3 0.149(7) 0.052(4) 0.098(5) -0.030(4) 0.062(5) -0.015(4)
Cl4 0.122(6) 0.067(5) 0.200(8) -0.053(5) 0.111(6) -0.010(4)

loop_
_atom_type_symbol
_atom_type_description
_atom_type_scat_dispersion_real
_atom_type_scat_dispersion_imag
_atom_type_scat_source
C C 0.0033 0.0016 'International Tables Vol C Tables 4.2.6.8 and 6.1.1.4'
H H 0.0000 0.0000 'International Tables Vol C Tables 4.2.6.8 and 6.1.1.4'
B B 0.0013 0.0007 'International Tables Vol C Tables 4.2.6.8 and 6.1.1.4'
N N 0.0061 0.0033 'International Tables Vol C Tables 4.2.6.8 and 6.1.1.4'
O O 0.0106 0.0060 'International Tables Vol C Tables 4.2.6.8 and 6.1.1.4'
P P 0.1023 0.0942 'International Tables Vol C Tables 4.2.6.8 and 6.1.1.4'
S S 0.1246 0.1234 'International Tables Vol C Tables 4.2.6.8 and 6.1.1.4'
Rh Rh -1.1178 0.9187 'International Tables Vol C Tables 4.2.6.8 and 6.1.1.4'
Cl Cl 0.1484 0.1585 'International Tables Vol C Tables 4.2.6.8 and 6.1.1.4'

loop_
_geom_angle_atom_site_label_1
_geom_angle_atom_site_label_2
_geom_angle_atom_site_label_3
_geom_angle
_geom_angle_site_symmetry_1
_geom_angle_site_symmetry_3
_geom_angle_publ_flag
P1 Rh1 P2 90.19(9) . . ?
P1 Rh1 S2 90.04(9) . . ?
P2 Rh1 S2 161.51(8) . . ?
P1 Rh1 S1 171.04(8) . . ?
P2 Rh1 S1 86.05(8) . . ?
S2 Rh1 S1 96.10(8) . . ?
C1 S1 Rh1 113.5(3) . . ?
C6 S2 Rh1 119.8(3) . . ?
O3 P1 O2 102.2(3) . . ?
O3 P1 O1 93.0(3) . . ?
O2 P1 O1 101.0(3) . . ?
O3 P1 Rh1 123.8(2) . . ?
O2 P1 Rh1 111.3(2) . . ?
O1 P1 Rh1 121.7(2) . . ?
O5 P2 O4 102.8(3) . . ?
O5 P2 O6 103.2(3) . . ?
O4 P2 O6 92.3(3) . . ?
O5 P2 Rh1 113.5(2) . . ?
O4 P2 Rh1 119.3(2) . . ?
O6 P2 Rh1 122.1(2) . . ?
C16 O1 P1 124.1(5) . . ?
C22 O2 P1 127.6(5) . . ?
C28 O3 P1 126.0(5) . . ?
C34 O4 P2 125.1(5) . . ?
C40 O5 P2 127.9(5) . . ?
C46 O6 P2 121.6(4) . . ?
C1 N1 N2 109.0(6) . . ?
C1 N1 B1 129.0(6) . . ?
N2 N1 B1 121.8(6) . . ?
C2 N2 N1 106.0(6) . . ?
C1 N3 C2 108.7(6) . . ?
C1 N3 C4 125.6(6) . . ?
C2 N3 C4 125.6(6) . . ?
C6 N4 N5 111.8(6) . . ?
C6 N4 B1 127.4(6) . . ?
N5 N4 B1 120.5(6) . . ?
C7 N5 N4 103.6(7) . . ?
C7 N6 C6 107.5(7) . . ?
C7 N6 C9 129.4(7) . . ?
C6 N6 C9 123.1(7) . . ?
C11 N7 N8 109.9(6) . . ?
C11 N7 B1 127.2(7) . . ?
N8 N7 B1 122.5(6) . . ?
C12 N8 N7 104.9(6) . . ?
C11 N9 C12 107.1(6) . . ?
C11 N9 C14 125.0(6) . . ?
C12 N9 C14 127.9(7) . . ?
N7 B1 N4 111.2(6) . . ?
N7 B1 N1 109.9(7) . . ?
N4 B1 N1 106.9(6) . . ?
N7 B1 H1 109.6 . . ?
N4 B1 H1 109.6 . . ?
N1 B1 H1 109.6 . . ?
N3 C1 N1 106.3(6) . . ?
N3 C1 S1 123.7(5) . . ?
N1 C1 S1 129.9(6) . . ?
N2 C2 N3 109.9(7) . . ?
N2 C2 C3 125.0(7) . . ?
N3 C2 C3 125.0(7) . . ?
C2 C3 H3A 109.5 . . ?
C2 C3 H3B 109.5 . . ?
H3A C3 H3B 109.5 . . ?
C2 C3 H3C 109.5 . . ?
H3A C3 H3C 109.5 . . ?
H3B C3 H3C 109.5 . . ?
C5 C4 N3 111.3(7) . . ?
C5 C4 H4A 109.4 . . ?
N3 C4 H4A 109.4 . . ?
C5 C4 H4B 109.4 . . ?
N3 C4 H4B 109.4 . . ?
H4A C4 H4B 108.0 . . ?
C4 C5 H5A 109.5 . . ?
C4 C5 H5B 109.5 . . ?
H5A C5 H5B 109.5 . . ?
C4 C5 H5C 109.5 . . ?
H5A C5 H5C 109.5 . . ?
H5B C5 H5C 109.5 . . ?
N4 C6 N6 105.0(7) . . ?
N4 C6 S2 132.2(6) . . ?
N6 C6 S2 122.6(6) . . ?
N5 C7 N6 112.0(7) . . ?
N5 C7 C8 122.0(9) . . ?
N6 C7 C8 125.9(8) . . ?
C7 C8 H8A 109.5 . . ?
C7 C8 H8B 109.5 . . ?
H8A C8 H8B 109.5 . . ?
C7 C8 H8C 109.5 . . ?
H8A C8 H8C 109.5 . . ?
H8B C8 H8C 109.5 . . ?
N6 C9 C10 113.1(8) . . ?
N6 C9 H9A 109.0 . . ?
C10 C9 H9A 109.0 . . ?
N6 C9 H9B 109.0 . . ?
C10 C9 H9B 109.0 . . ?
H9A C9 H9B 107.8 . . ?
C9 C10 H10A 109.5 . . ?
C9 C10 H10B 109.5 . . ?
H10A C10 H10B 109.5 . . ?
C9 C10 H10C 109.5 . . ?
H10A C10 H10C 109.5 . . ?
H10B C10 H10C 109.5 . . ?
N7 C11 N9 105.8(6) . . ?
N7 C11 S3 129.6(7) . . ?
N9 C11 S3 124.6(6) . . ?
N8 C12 N9 112.4(7) . . ?
N8 C12 C13 124.6(7) . . ?
N9 C12 C13 122.9(7) . . ?
C12 C13 H13A 109.5 . . ?
C12 C13 H13B 109.5 . . ?
H13A C13 H13B 109.5 . . ?
C12 C13 H13C 109.5 . . ?
H13A C13 H13C 109.5 . . ?
H13B C13 H13C 109.5 . . ?
N9 C14 C15 112.2(7) . . ?
N9 C14 H14A 109.2 . . ?
C15 C14 H14A 109.2 . . ?
N9 C14 H14B 109.2 . . ?
C15 C14 H14B 109.2 . . ?
H14A C14 H14B 107.9 . . ?
C14 C15 H15A 109.5 . . ?
C14 C15 H15B 109.5 . . ?
H15A C15 H15B 109.5 . . ?
C14 C15 H15C 109.5 . . ?
H15A C15 H15C 109.5 . . ?
H15B C15 H15C 109.5 . . ?
O1 C16 C17 124.0(8) . . ?
O1 C16 C21 113.5(8) . . ?
C17 C16 C21 122.5(9) . . ?
C16 C17 C18 118.9(9) . . ?
C16 C17 H17 120.5 . . ?
C18 C17 H17 120.5 . . ?
C19 C18 C17 120.2(10) . . ?
C19 C18 H18 119.9 . . ?
C17 C18 H18 119.9 . . ?
C18 C19 C20 119.6(10) . . ?
C18 C19 H19 120.2 . . ?
C20 C19 H19 120.2 . . ?
C21 C20 C19 122.0(9) . . ?
C21 C20 H20 119.0 . . ?
C19 C20 H20 119.0 . . ?
C20 C21 C16 116.8(9) . . ?
C20 C21 H21 121.6 . . ?
C16 C21 H21 121.6 . . ?
O2 C22 C27 122.4(9) . . ?
O2 C22 C23 117.3(9) . . ?
C27 C22 C23 120.0(9) . . ?
C24 C23 C22 116.1(11) . . ?
C24 C23 H23 121.9 . . ?
C22 C23 H23 121.9 . . ?
C25 C24 C23 124.8(12) . . ?
C25 C24 H24 117.6 . . ?
C23 C24 H24 117.6 . . ?
C24 C25 C26 118.6(12) . . ?
C24 C25 H25 120.7 . . ?
C26 C25 H25 120.7 . . ?
C25 C26 C27 118.2(12) . . ?
C25 C26 H26 120.9 . . ?
C27 C26 H26 120.9 . . ?
C22 C27 C26 122.3(11) . . ?
C22 C27 H27 118.9 . . ?
C26 C27 H27 118.9 . . ?
C33 C28 C29 119.6(8) . . ?
C33 C28 O3 120.0(8) . . ?
C29 C28 O3 120.4(7) . . ?
C28 C29 C30 120.1(8) . . ?
C28 C29 H29 119.9 . . ?
C30 C29 H29 119.9 . . ?
C31 C30 C29 117.2(9) . . ?
C31 C30 H30 121.4 . . ?
C29 C30 H30 121.4 . . ?
C32 C31 C30 121.4(10) . . ?
C32 C31 H31 119.3 . . ?
C30 C31 H31 119.3 . . ?
C31 C32 C33 120.7(10) . . ?
C31 C32 H32 119.6 . . ?
C33 C32 H32 119.6 . . ?
C28 C33 C32 120.9(9) . . ?
C28 C33 H33 119.5 . . ?
C32 C33 H33 119.5 . . ?
C35 C34 C39 120.9(7) . . ?
C35 C34 O4 123.5(7) . . ?
C39 C34 O4 115.5(7) . . ?
C34 C35 C36 116.9(8) . . ?
C34 C35 H35 121.5 . . ?
C36 C35 H35 121.5 . . ?
C37 C36 C35 123.6(9) . . ?
C37 C36 H36 118.2 . . ?
C35 C36 H36 118.2 . . ?
C36 C37 C38 118.7(8) . . ?
C36 C37 H37 120.6 . . ?
C38 C37 H37 120.6 . . ?
C37 C38 C39 120.7(9) . . ?
C37 C38 H38 119.7 . . ?
C39 C38 H38 119.7 . . ?
C38 C39 C34 119.1(8) . . ?
C38 C39 H39 120.4 . . ?
C34 C39 H39 120.4 . . ?
C41 C40 C45 119.6(8) . . ?
C41 C40 O5 120.2(7) . . ?
C45 C40 O5 120.0(7) . . ?
C40 C41 C42 121.1(9) . . ?
C40 C41 H41 119.4 . . ?
C42 C41 H41 119.4 . . ?
C43 C42 C41 119.6(9) . . ?
C43 C42 H42 120.2 . . ?
C41 C42 H42 120.2 . . ?
C42 C43 C44 118.9(10) . . ?
C42 C43 H43 120.5 . . ?
C44 C43 H43 120.5 . . ?
C45 C44 C43 122.1(10) . . ?
C45 C44 H44 119.0 . . ?
C43 C44 H44 119.0 . . ?
C44 C45 C40 118.6(9) . . ?
C44 C45 H45 120.7 . . ?
C40 C45 H45 120.7 . . ?
C51 C46 C47 122.3(8) . . ?
C51 C46 O6 121.5(8) . . ?
C47 C46 O6 115.9(7) . . ?
C48 C47 C46 119.7(8) . . ?
C48 C47 H47 120.2 . . ?
C46 C47 H47 120.2 . . ?
C49 C48 C47 119.6(9) . . ?
C49 C48 H48 120.2 . . ?
C47 C48 H48 120.2 . . ?
C48 C49 C50 120.7(8) . . ?
C48 C49 H49 119.7 . . ?
C50 C49 H49 119.7 . . ?
C49 C50 C51 119.0(9) . . ?
C49 C50 H50 120.5 . . ?
C51 C50 H50 120.5 . . ?
C46 C51 C50 118.6(9) . . ?
C46 C51 H51 120.7 . . ?
C50 C51 H51 120.7 . . ?
Cl1 C52 Cl2 112.4(5) . . ?
Cl1 C52 H52A 109.1 . . ?
Cl2 C52 H52A 109.1 . . ?
Cl1 C52 H52B 109.1 . . ?
Cl2 C52 H52B 109.1 . . ?
H52A C52 H52B 107.9 . . ?
Cl3 C53 Cl4 121.2(10) . . ?
Cl3 C53 H53A 107.0 . . ?
Cl4 C53 H53A 107.0 . . ?
Cl3 C53 H53B 107.0 . . ?
Cl4 C53 H53B 107.0 . . ?
H53A C53 H53B 106.8 . . ?

loop_
_geom_bond_atom_site_label_1
_geom_bond_atom_site_label_2
_geom_bond_distance
_geom_bond_site_symmetry_2
_geom_bond_publ_flag
Rh1 P1 2.181(3) . ?
Rh1 P2 2.188(2) . ?
Rh1 S2 2.395(2) . ?
Rh1 S1 2.401(2) . ?
S1 C1 1.723(8) . ?
S2 C6 1.707(8) . ?
S3 C11 1.706(8) . ?
P1 O3 1.594(6) . ?
P1 O2 1.624(6) . ?
P1 O1 1.647(5) . ?
P2 O5 1.594(6) . ?
P2 O4 1.609(5) . ?
P2 O6 1.620(5) . ?
O1 C16 1.380(9) . ?
O2 C22 1.347(10) . ?
O3 C28 1.405(9) . ?
O4 C34 1.436(9) . ?
O5 C40 1.414(8) . ?
O6 C46 1.426(9) . ?
N1 C1 1.370(8) . ?
N1 N2 1.407(8) . ?
N1 B1 1.593(10) . ?
N2 C2 1.313(9) . ?
N3 C1 1.345(9) . ?
N3 C2 1.381(9) . ?
N3 C4 1.515(9) . ?
N4 C6 1.321(9) . ?
N4 N5 1.400(8) . ?
N4 B1 1.560(10) . ?
N5 C7 1.319(10) . ?
N6 C7 1.339(10) . ?
N6 C6 1.393(9) . ?
N6 C9 1.475(11) . ?
N7 C11 1.368(9) . ?
N7 N8 1.413(8) . ?
N7 B1 1.522(11) . ?
N8 C12 1.294(9) . ?
N9 C11 1.370(9) . ?
N9 C12 1.379(9) . ?
N9 C14 1.440(9) . ?
B1 H1 0.9800 . ?
C2 C3 1.507(11) . ?
C3 H3A 0.9600 . ?
C3 H3B 0.9600 . ?
C3 H3C 0.9600 . ?
C4 C5 1.472(12) . ?
C4 H4A 0.9700 . ?
C4 H4B 0.9700 . ?
C5 H5A 0.9600 . ?
C5 H5B 0.9600 . ?
C5 H5C 0.9600 . ?
C7 C8 1.516(11) . ?
C8 H8A 0.9600 . ?
C8 H8B 0.9600 . ?
C8 H8C 0.9600 . ?
C9 C10 1.520(13) . ?
C9 H9A 0.9700 . ?
C9 H9B 0.9700 . ?
C10 H10A 0.9600 . ?
C10 H10B 0.9600 . ?
C10 H10C 0.9600 . ?
C12 C13 1.496(10) . ?
C13 H13A 0.9600 . ?
C13 H13B 0.9600 . ?
C13 H13C 0.9600 . ?
C14 C15 1.480(10) . ?
C14 H14A 0.9700 . ?
C14 H14B 0.9700 . ?
C15 H15A 0.9600 . ?
C15 H15B 0.9600 . ?
C15 H15C 0.9600 . ?
C16 C17 1.382(12) . ?
C16 C21 1.395(11) . ?
C17 C18 1.390(12) . ?
C17 H17 0.9300 . ?
C18 C19 1.369(13) . ?
C18 H18 0.9300 . ?
C19 C20 1.397(14) . ?
C19 H19 0.9300 . ?
C20 C21 1.377(12) . ?
C20 H20 0.9300 . ?
C21 H21 0.9300 . ?
C22 C27 1.374(13) . ?
C22 C23 1.392(12) . ?
C23 C24 1.388(15) . ?
C23 H23 0.9300 . ?
C24 C25 1.364(16) . ?
C24 H24 0.9300 . ?
C25 C26 1.379(15) . ?
C25 H25 0.9300 . ?
C26 C27 1.395(13) . ?
C26 H26 0.9300 . ?
C27 H27 0.9300 . ?
C28 C33 1.364(11) . ?
C28 C29 1.383(11) . ?
C29 C30 1.424(12) . ?
C29 H29 0.9300 . ?
C30 C31 1.399(13) . ?
C30 H30 0.9300 . ?
C31 C32 1.342(14) . ?
C31 H31 0.9300 . ?
C32 C33 1.371(13) . ?
C32 H32 0.9300 . ?
C33 H33 0.9300 . ?
C34 C35 1.378(11) . ?
C34 C39 1.391(10) . ?
C35 C36 1.389(11) . ?
C35 H35 0.9300 . ?
C36 C37 1.346(11) . ?
C36 H36 0.9300 . ?
C37 C38 1.367(13) . ?
C37 H37 0.9300 . ?
C38 C39 1.385(12) . ?
C38 H38 0.9300 . ?
C39 H39 0.9300 . ?
C40 C41 1.369(11) . ?
C40 C45 1.411(11) . ?
C41 C42 1.415(12) . ?
C41 H41 0.9300 . ?
C42 C43 1.382(14) . ?
C42 H42 0.9300 . ?
C43 C44 1.389(14) . ?
C43 H43 0.9300 . ?
C44 C45 1.389(12) . ?
C44 H44 0.9300 . ?
C45 H45 0.9300 . ?
C46 C51 1.348(11) . ?
C46 C47 1.379(11) . ?
C47 C48 1.374(11) . ?
C47 H47 0.9300 . ?
C48 C49 1.373(12) . ?
C48 H48 0.9300 . ?
C49 C50 1.395(12) . ?
C49 H49 0.9300 . ?
C50 C51 1.413(12) . ?
C50 H50 0.9300 . ?
C51 H51 0.9300 . ?
Cl1 C52 1.740(10) . ?
Cl2 C52 1.746(9) . ?
C52 H52A 0.9700 . ?
C52 H52B 0.9700 . ?
C53 Cl3 1.676(9) . ?
C53 Cl4 1.694(9) . ?
C53 H53A 0.9700 . ?
C53 H53B 0.9700 . ?

loop_
_geom_torsion_atom_site_label_1
_geom_torsion_atom_site_label_2
_geom_torsion_atom_site_label_3
_geom_torsion_atom_site_label_4
_geom_torsion
_geom_torsion_site_symmetry_1
_geom_torsion_site_symmetry_2
_geom_torsion_site_symmetry_3
_geom_torsion_site_symmetry_4
_geom_torsion_publ_flag
P1 Rh1 S1 C1 -124.3(6) . . . . ?
P2 Rh1 S1 C1 170.4(3) . . . . ?
S2 Rh1 S1 C1 8.8(3) . . . . ?
P1 Rh1 S2 C6 91.5(3) . . . . ?
P2 Rh1 S2 C6 -177.8(4) . . . . ?
S1 Rh1 S2 C6 -82.0(3) . . . . ?
P2 Rh1 P1 O3 -79.8(3) . . . . ?
S2 Rh1 P1 O3 81.7(3) . . . . ?
S1 Rh1 P1 O3 -144.9(5) . . . . ?
P2 Rh1 P1 O2 42.4(2) . . . . ?
S2 Rh1 P1 O2 -156.1(2) . . . . ?
S1 Rh1 P1 O2 -22.6(7) . . . . ?
P2 Rh1 P1 O1 161.1(3) . . . . ?
S2 Rh1 P1 O1 -37.4(3) . . . . ?
S1 Rh1 P1 O1 96.0(6) . . . . ?
P1 Rh1 P2 O5 30.4(2) . . . . ?
S2 Rh1 P2 O5 -60.3(4) . . . . ?
S1 Rh1 P2 O5 -157.8(2) . . . . ?
P1 Rh1 P2 O4 151.8(3) . . . . ?
S2 Rh1 P2 O4 61.1(4) . . . . ?
S1 Rh1 P2 O4 -36.3(3) . . . . ?
P1 Rh1 P2 O6 -94.2(3) . . . . ?
S2 Rh1 P2 O6 175.1(3) . . . . ?
S1 Rh1 P2 O6 77.7(3) . . . . ?
O3 P1 O1 C16 178.3(6) . . . . ?
O2 P1 O1 C16 75.2(7) . . . . ?
Rh1 P1 O1 C16 -48.4(7) . . . . ?
O3 P1 O2 C22 -44.4(8) . . . . ?
O1 P1 O2 C22 51.2(8) . . . . ?
Rh1 P1 O2 C22 -178.3(7) . . . . ?
O2 P1 O3 C28 -127.6(6) . . . . ?
O1 P1 O3 C28 130.5(6) . . . . ?
Rh1 P1 O3 C28 -1.4(7) . . . . ?
O5 P2 O4 C34 78.8(6) . . . . ?
O6 P2 O4 C34 -177.0(6) . . . . ?
Rh1 P2 O4 C34 -47.8(7) . . . . ?
O4 P2 O5 C40 46.0(6) . . . . ?
O6 P2 O5 C40 -49.5(6) . . . . ?
Rh1 P2 O5 C40 176.3(5) . . . . ?
O5 P2 O6 C46 -103.4(6) . . . . ?
O4 P2 O6 C46 152.8(6) . . . . ?
Rh1 P2 O6 C46 25.7(7) . . . . ?
C1 N1 N2 C2 -1.9(9) . . . . ?
B1 N1 N2 C2 173.1(7) . . . . ?
C6 N4 N5 C7 -1.1(9) . . . . ?
B1 N4 N5 C7 -176.2(7) . . . . ?
C11 N7 N8 C12 2.3(8) . . . . ?
B1 N7 N8 C12 174.6(6) . . . . ?
C11 N7 B1 N4 111.7(8) . . . . ?
N8 N7 B1 N4 -59.2(9) . . . . ?
C11 N7 B1 N1 -130.2(7) . . . . ?
N8 N7 B1 N1 58.9(8) . . . . ?
C6 N4 B1 N7 178.9(7) . . . . ?
N5 N4 B1 N7 -6.8(9) . . . . ?
C6 N4 B1 N1 58.9(10) . . . . ?
N5 N4 B1 N1 -126.8(7) . . . . ?
C1 N1 B1 N7 127.8(8) . . . . ?
N2 N1 B1 N7 -46.0(9) . . . . ?
C1 N1 B1 N4 -111.4(8) . . . . ?
N2 N1 B1 N4 74.8(8) . . . . ?
C2 N3 C1 N1 -3.8(9) . . . . ?
C4 N3 C1 N1 171.8(7) . . . . ?
C2 N3 C1 S1 179.8(6) . . . . ?
C4 N3 C1 S1 -4.5(12) . . . . ?
N2 N1 C1 N3 3.5(8) . . . . ?
B1 N1 C1 N3 -170.9(7) . . . . ?
N2 N1 C1 S1 179.6(6) . . . . ?
B1 N1 C1 S1 5.1(12) . . . . ?
Rh1 S1 C1 N3 -130.3(6) . . . . ?
Rh1 S1 C1 N1 54.3(8) . . . . ?
N1 N2 C2 N3 -0.5(9) . . . . ?
N1 N2 C2 C3 -176.6(8) . . . . ?
C1 N3 C2 N2 2.8(10) . . . . ?
C4 N3 C2 N2 -172.8(8) . . . . ?
C1 N3 C2 C3 178.8(8) . . . . ?
C4 N3 C2 C3 3.2(14) . . . . ?
C1 N3 C4 C5 93.3(10) . . . . ?
C2 N3 C4 C5 -91.8(10) . . . . ?
N5 N4 C6 N6 2.4(8) . . . . ?
B1 N4 C6 N6 177.2(7) . . . . ?
N5 N4 C6 S2 176.4(6) . . . . ?
B1 N4 C6 S2 -8.9(12) . . . . ?
C7 N6 C6 N4 -2.9(9) . . . . ?
C9 N6 C6 N4 177.5(8) . . . . ?
C7 N6 C6 S2 -177.5(6) . . . . ?
C9 N6 C6 S2 2.9(11) . . . . ?
Rh1 S2 C6 N4 52.1(9) . . . . ?
Rh1 S2 C6 N6 -134.8(6) . . . . ?
N4 N5 C7 N6 -0.8(9) . . . . ?
N4 N5 C7 C8 -177.9(8) . . . . ?
C6 N6 C7 N5 2.3(10) . . . . ?
C9 N6 C7 N5 -178.1(8) . . . . ?
C6 N6 C7 C8 179.3(8) . . . . ?
C9 N6 C7 C8 -1.1(15) . . . . ?
C7 N6 C9 C10 102.1(10) . . . . ?
C6 N6 C9 C10 -78.4(10) . . . . ?
N8 N7 C11 N9 -2.2(8) . . . . ?
B1 N7 C11 N9 -174.0(6) . . . . ?
N8 N7 C11 S3 177.0(6) . . . . ?
B1 N7 C11 S3 5.2(11) . . . . ?
C12 N9 C11 N7 1.3(8) . . . . ?
C14 N9 C11 N7 -177.9(6) . . . . ?
C12 N9 C11 S3 -178.0(6) . . . . ?
C14 N9 C11 S3 2.9(11) . . . . ?
N7 N8 C12 N9 -1.5(8) . . . . ?
N7 N8 C12 C13 -178.6(7) . . . . ?
C11 N9 C12 N8 0.2(8) . . . . ?
C14 N9 C12 N8 179.3(7) . . . . ?
C11 N9 C12 C13 177.4(7) . . . . ?
C14 N9 C12 C13 -3.5(11) . . . . ?
C11 N9 C14 C15 88.4(9) . . . . ?
C12 N9 C14 C15 -90.5(9) . . . . ?
P1 O1 C16 C17 -1.5(12) . . . . ?
P1 O1 C16 C21 177.1(6) . . . . ?
O1 C16 C17 C18 177.9(8) . . . . ?
C21 C16 C17 C18 -0.7(14) . . . . ?
C16 C17 C18 C19 -0.6(15) . . . . ?
C17 C18 C19 C20 2.1(16) . . . . ?
C18 C19 C20 C21 -2.5(18) . . . . ?
C19 C20 C21 C16 1.3(16) . . . . ?
O1 C16 C21 C20 -178.3(8) . . . . ?
C17 C16 C21 C20 0.3(14) . . . . ?
P1 O2 C22 C27 77.6(10) . . . . ?
P1 O2 C22 C23 -108.3(8) . . . . ?
O2 C22 C23 C24 -176.5(8) . . . . ?
C27 C22 C23 C24 -2.3(13) . . . . ?
C22 C23 C24 C25 0.3(16) . . . . ?
C23 C24 C25 C26 1.8(18) . . . . ?
C24 C25 C26 C27 -1.9(16) . . . . ?
O2 C22 C27 C26 176.2(9) . . . . ?
C23 C22 C27 C26 2.3(14) . . . . ?
C25 C26 C27 C22 -0.1(16) . . . . ?
P1 O3 C28 C33 114.9(8) . . . . ?
P1 O3 C28 C29 -65.3(9) . . . . ?
C33 C28 C29 C30 2.1(14) . . . . ?
O3 C28 C29 C30 -177.6(8) . . . . ?
C28 C29 C30 C31 -1.0(14) . . . . ?
C29 C30 C31 C32 0.6(16) . . . . ?
C30 C31 C32 C33 -1.3(18) . . . . ?
C29 C28 C33 C32 -2.8(15) . . . . ?
O3 C28 C33 C32 177.0(9) . . . . ?
C31 C32 C33 C28 2.4(17) . . . . ?
P2 O4 C34 C35 -21.8(11) . . . . ?
P2 O4 C34 C39 161.9(5) . . . . ?
C39 C34 C35 C36 1.1(12) . . . . ?
O4 C34 C35 C36 -175.0(7) . . . . ?
C34 C35 C36 C37 -1.3(13) . . . . ?
C35 C36 C37 C38 -0.6(14) . . . . ?
C36 C37 C38 C39 2.7(14) . . . . ?
C37 C38 C39 C34 -2.9(13) . . . . ?
C35 C34 C39 C38 0.9(12) . . . . ?
O4 C34 C39 C38 177.3(7) . . . . ?
P2 O5 C40 C41 -102.9(8) . . . . ?
P2 O5 C40 C45 83.2(9) . . . . ?
C45 C40 C41 C42 -1.7(13) . . . . ?
O5 C40 C41 C42 -175.6(7) . . . . ?
C40 C41 C42 C43 -0.9(14) . . . . ?
C41 C42 C43 C44 1.8(15) . . . . ?
C42 C43 C44 C45 0.0(17) . . . . ?
C43 C44 C45 C40 -2.6(17) . . . . ?
C41 C40 C45 C44 3.4(14) . . . . ?
O5 C40 C45 C44 177.3(9) . . . . ?
P2 O6 C46 C51 -65.2(10) . . . . ?
P2 O6 C46 C47 120.6(7) . . . . ?
C51 C46 C47 C48 4.5(13) . . . . ?
O6 C46 C47 C48 178.6(7) . . . . ?
C46 C47 C48 C49 -1.7(14) . . . . ?
C47 C48 C49 C50 0.4(14) . . . . ?
C48 C49 C50 C51 -1.6(15) . . . . ?
C47 C46 C51 C50 -5.6(13) . . . . ?
O6 C46 C51 C50 -179.4(7) . . . . ?
C49 C50 C51 C46 4.1(14) . . . . ?
